data_2241701
loop_
_publ_author_name
'Su, Ping'
'Song, Xue-gang'
'Sun, Ren-qiang'
'Xu, Xing-man'

_publ_section_title
;
 Hydrogen bonding in the crystal structure of the molecular salt of
 pyrazole--pyrazolium picrate
;
_journal_coeditor_code LH5810
_journal_issue 6
_journal_name_full 'Acta Crystallographica Section E'
_journal_page_first 861
_journal_page_last 863
_journal_paper_doi 10.1107/S2056989016008215
_journal_volume 72
_journal_year 2016
_chemical_formula_iupac 'C3 H5 N2 +, C6 H2 N3 O7 -, C3 H4 N2'
_chemical_formula_moiety 'C3 H4.48 N2 0.5+, C3 H4.52 N2 0.5+, C6 H2 N3 O7 -'
_chemical_formula_sum 'C12 H11 N7 O7'
_chemical_formula_weight 365.28
_chemical_name_systematic
;
1<i>H</i>-Pyrazol-2-ium 2,4,6-trinitrophenolate 1<i>H</i>-pyrazole
;
_space_group_crystal_system monoclinic
_space_group_IT_number 14
_space_group_name_Hall '-P 2ybc'
_space_group_name_H-M_alt 'P 1 21/c 1'
_symmetry_space_group_name_Hall '-P 2ybc'
_symmetry_space_group_name_H-M 'P 1 21/c 1'
_audit_creation_method SHELXL-2014/7
_cell_angle_alpha 90
_cell_angle_beta 92.029(6)
_cell_angle_gamma 90
_cell_formula_units_Z 4
_cell_length_a 4.2447(14)
_cell_length_b 16.950(5)
_cell_length_c 21.839(7)
_cell_measurement_reflns_used 1735
_cell_measurement_temperature 298(2)
_cell_measurement_theta_max 20.45
_cell_measurement_theta_min 2.40
_cell_volume 1570.3(9)
_computing_cell_refinement
;
SAINT (Bruker, 2001)
;
_computing_data_collection
;
SMART (Bruker, 2001)
;
_computing_data_reduction
;
SAINT (Bruker, 2001)
;
_computing_molecular_graphics
;
SHELXTL (Sheldrick, 2008) and DIAMOND (Brandenburg, 2006)
;
_computing_publication_material
;
SHELXTL (Sheldrick, 2008)
;
_computing_structure_refinement
;
SHELXL2014 (Sheldrick, 2015)
;
_computing_structure_solution
;
SHELXS (Sheldrick, 2008)
;
_diffrn_ambient_temperature 298(2)
_diffrn_measured_fraction_theta_full 0.996
_diffrn_measured_fraction_theta_max 0.997
_diffrn_measurement_device_type 'Bruker SMART CCD'
_diffrn_measurement_method '\f and \w scans'
_diffrn_radiation_type MoK\a
_diffrn_radiation_wavelength 0.71073
_diffrn_reflns_av_R_equivalents 0.0501
_diffrn_reflns_limit_h_max 5
_diffrn_reflns_limit_h_min -5
_diffrn_reflns_limit_k_max 20
_diffrn_reflns_limit_k_min -20
_diffrn_reflns_limit_l_max 24
_diffrn_reflns_limit_l_min -26
_diffrn_reflns_number 12038
_diffrn_reflns_theta_full 25.242
_diffrn_reflns_theta_max 25.997
_diffrn_reflns_theta_min 1.521
_exptl_absorpt_coefficient_mu 0.130
_exptl_absorpt_correction_T_max 0.875
_exptl_absorpt_correction_T_min 0.736
_exptl_absorpt_correction_type multi-scan
_exptl_absorpt_process_details
;
(SADABS; Sheldrick, 1996)
;
_exptl_crystal_colour yellow
_exptl_crystal_density_diffrn 1.545
_exptl_crystal_description needle
_exptl_crystal_F_000 752
_exptl_crystal_size_max 0.450
_exptl_crystal_size_mid 0.060
_exptl_crystal_size_min 0.040
_refine_diff_density_max 0.179
_refine_diff_density_min -0.159
_refine_ls_extinction_method none
_refine_ls_goodness_of_fit_ref 0.982
_refine_ls_hydrogen_treatment mixed
_refine_ls_matrix_type full
_refine_ls_number_parameters 248
_refine_ls_number_reflns 3086
_refine_ls_number_restraints 4
_refine_ls_restrained_S_all 0.981
_refine_ls_R_factor_all 0.1087
_refine_ls_R_factor_gt 0.0565
_refine_ls_shift/su_max 0.000
_refine_ls_shift/su_mean 0.000
_refine_ls_structure_factor_coef Fsqd
_refine_ls_weighting_details 'w=1/[\s^2^(Fo^2^)+(0.0698P)^2^+0.3803P] where P=(Fo^2^+2Fc^2^)/3'
_refine_ls_weighting_scheme calc
_refine_ls_wR_factor_gt 0.1314
_refine_ls_wR_factor_ref 0.1574
_reflns_number_gt 1787
_reflns_number_total 3086
_reflns_threshold_expression 'I > 2\s(I)'
_cod_data_source_file lh5810sup1.cif
_cod_data_source_block I
_cod_database_code 2241701
_shelx_space_group_comment
;
The symmetry employed for this shelxl refinement is uniquely defined
by the following loop, which should always be used as a source of
symmetry information in preference to the above space-group names.
They are only intended as comments.
;
_shelx_estimated_absorpt_t_min 0.944
_shelx_estimated_absorpt_t_max 0.995

loop_
_space_group_symop_operation_xyz
'x, y, z'
'-x, y+1/2, -z+1/2'
'-x, -y, -z'
'x, -y-1/2, z-1/2'

loop_
_atom_site_type_symbol
_atom_site_label
_atom_site_fract_x
_atom_site_fract_y
_atom_site_fract_z
_atom_site_U_iso_or_equiv
_atom_site_adp_type
_atom_site_calc_flag
_atom_site_occupancy
_atom_site_disorder_assembly
_atom_site_disorder_group
C C1 0.2577(7) 0.78567(15) 0.50270(13) 0.0502(7) Uani d 1 . .
C C2 0.0904(7) 0.85715(15) 0.51570(12) 0.0478(7) Uani d 1 . .
C C3 0.0496(7) 0.88621(16) 0.57336(13) 0.0565(8) Uani d 1 . .
H H3 -0.0667 0.9320 0.5789 0.068 Uiso calc 1 . .
C C4 0.1825(8) 0.84691(17) 0.62309(13) 0.0577(8) Uani d 1 . .
C C5 0.3503(7) 0.77808(17) 0.61557(13) 0.0573(8) Uani d 1 . .
H H5 0.4423 0.7525 0.6494 0.069 Uiso calc 1 . .
C C6 0.3802(7) 0.74780(15) 0.55807(13) 0.0506(7) Uani d 1 . .
C C7 0.7321(8) 0.56590(19) 0.33757(15) 0.0683(9) Uani d 1 . .
H H7 0.5902 0.5601 0.3045 0.082 Uiso calc 1 . .
C C8 0.8600(8) 0.50504(18) 0.37140(16) 0.0689(9) Uani d 1 . .
H H8 0.8229 0.4514 0.3660 0.083 Uiso calc 1 . .
C C9 1.0517(8) 0.53966(19) 0.41426(15) 0.0679(9) Uani d 1 . .
H H9 1.1731 0.5137 0.4443 0.082 Uiso calc 1 . .
C C10 0.8031(8) 0.80992(19) 0.26399(14) 0.0675(9) Uani d 1 . .
H H10 0.9374 0.7862 0.2367 0.081 Uiso calc 1 . .
C C11 0.6789(9) 0.88402(19) 0.25746(15) 0.0698(9) Uani d 1 . .
H H11 0.7114 0.9197 0.2260 0.084 Uiso calc 1 . .
C C12 0.4981(8) 0.89415(18) 0.30687(15) 0.0648(9) Uani d 1 . .
H H12 0.3809 0.9388 0.3157 0.078 Uiso calc 1 . .
N N1 -0.0457(6) 0.90430(13) 0.46540(12) 0.0532(6) Uani d 1 . .
N N2 0.1422(9) 0.87879(19) 0.68408(13) 0.0815(9) Uani d 1 . .
N N3 0.5497(7) 0.67352(16) 0.55396(14) 0.0645(7) Uani d 1 . .
N N4 0.8395(7) 0.63381(15) 0.35881(12) 0.0613(7) Uani d 1 . .
H H4A 0.808(16) 0.6815(15) 0.346(3) 0.074 Uiso d 0.48(5) A 2
N N5 1.0360(7) 0.61758(14) 0.40591(12) 0.0617(7) Uani d 1 . .
H H5A 1.133(7) 0.6554(14) 0.4254(13) 0.074 Uiso d 1 . .
N N6 0.7043(7) 0.77681(14) 0.31469(12) 0.0600(7) Uani d 1 . .
H H6A 0.761(15) 0.7321(19) 0.330(3) 0.072 Uiso d 0.52(5) A 1
N N7 0.5183(6) 0.82915(14) 0.34019(11) 0.0553(6) Uani d 1 . .
H H7A 0.434(7) 0.8196(18) 0.3747(8) 0.066 Uiso d 1 . .
O O1 0.2919(6) 0.75921(11) 0.44959(9) 0.0668(6) Uani d 1 . .
O O2 0.0820(5) 0.90477(13) 0.41655(9) 0.0709(7) Uani d 1 . .
O O3 -0.2780(5) 0.94352(13) 0.47569(11) 0.0756(7) Uani d 1 . .
O O4 -0.0220(9) 0.93651(17) 0.68985(11) 0.1281(13) Uani d 1 . .
O O5 0.2766(8) 0.84518(17) 0.72727(12) 0.1047(10) Uani d 1 . .
O O6 0.4897(7) 0.62868(15) 0.51168(12) 0.0976(9) Uani d 1 . .
O O7 0.7405(7) 0.65737(15) 0.59511(13) 0.0968(9) Uani d 1 . .

loop_
_atom_site_aniso_label
_atom_site_aniso_U_11
_atom_site_aniso_U_22
_atom_site_aniso_U_33
_atom_site_aniso_U_12
_atom_site_aniso_U_13
_atom_site_aniso_U_23
C1 0.0571(19) 0.0411(15) 0.0529(18) -0.0044(13) 0.0093(14) 0.0021(13)
C2 0.0536(18) 0.0405(14) 0.0496(17) -0.0054(13) 0.0070(14) 0.0018(12)
C3 0.069(2) 0.0407(15) 0.0609(19) -0.0060(14) 0.0160(16) 0.0012(14)
C4 0.083(2) 0.0481(17) 0.0431(17) -0.0152(16) 0.0113(16) -0.0028(13)
C5 0.067(2) 0.0531(17) 0.0517(18) -0.0163(15) 0.0001(15) 0.0063(14)
C6 0.0516(18) 0.0417(15) 0.0586(19) -0.0056(13) 0.0047(14) 0.0059(13)
C7 0.081(2) 0.0542(19) 0.070(2) 0.0002(17) 0.0032(18) 0.0008(16)
C8 0.082(2) 0.0443(17) 0.081(2) 0.0001(17) 0.011(2) 0.0028(17)
C9 0.079(2) 0.0543(19) 0.072(2) 0.0136(17) 0.0130(19) 0.0148(16)
C10 0.082(2) 0.064(2) 0.057(2) 0.0059(18) 0.0108(17) -0.0026(16)
C11 0.084(2) 0.062(2) 0.064(2) 0.0043(18) 0.0063(18) 0.0165(16)
C12 0.071(2) 0.0494(17) 0.074(2) 0.0102(15) 0.0029(18) 0.0093(16)
N1 0.0543(16) 0.0428(13) 0.0625(17) -0.0019(12) 0.0015(13) -0.0003(12)
N2 0.136(3) 0.0584(18) 0.0513(18) -0.0198(18) 0.0169(18) -0.0022(15)
N3 0.0695(19) 0.0586(16) 0.0659(18) 0.0079(14) 0.0087(15) 0.0137(15)
N4 0.080(2) 0.0445(15) 0.0593(17) 0.0116(14) 0.0079(15) 0.0077(13)
N5 0.075(2) 0.0482(16) 0.0624(18) 0.0046(13) 0.0103(15) -0.0023(13)
N6 0.0765(19) 0.0439(14) 0.0593(17) 0.0071(13) -0.0008(14) 0.0020(13)
N7 0.0655(17) 0.0490(14) 0.0513(15) 0.0082(12) 0.0033(12) 0.0009(12)
O1 0.1065(18) 0.0453(11) 0.0493(13) 0.0069(11) 0.0120(12) 0.0007(9)
O2 0.0857(17) 0.0755(15) 0.0519(14) 0.0201(12) 0.0063(12) 0.0082(11)
O3 0.0627(15) 0.0675(14) 0.0969(18) 0.0187(12) 0.0090(13) 0.0079(12)
O4 0.244(4) 0.0713(18) 0.0722(18) 0.027(2) 0.046(2) -0.0084(14)
O5 0.153(3) 0.106(2) 0.0549(16) -0.0167(19) -0.0024(17) -0.0058(14)
O6 0.148(3) 0.0690(15) 0.0753(17) 0.0389(16) 0.0009(16) -0.0061(14)
O7 0.095(2) 0.0828(18) 0.111(2) 0.0201(15) -0.0245(17) 0.0184(15)

loop_
_atom_type_symbol
_atom_type_description
_atom_type_scat_dispersion_real
_atom_type_scat_dispersion_imag
_atom_type_scat_source
C C 0.0033 0.0016 'International Tables Vol C Tables 4.2.6.8 and 6.1.1.4'
H H 0.0000 0.0000 'International Tables Vol C Tables 4.2.6.8 and 6.1.1.4'
N N 0.0061 0.0033 'International Tables Vol C Tables 4.2.6.8 and 6.1.1.4'
O O 0.0106 0.0060 'International Tables Vol C Tables 4.2.6.8 and 6.1.1.4'

loop_
_geom_angle_atom_site_label_1
_geom_angle_atom_site_label_2
_geom_angle_atom_site_label_3
_geom_angle
O1 C1 C2 123.9(3)
O1 C1 C6 124.2(3)
C2 C1 C6 111.9(2)
C3 C2 C1 124.4(3)
C3 C2 N1 115.8(2)
C1 C2 N1 119.8(2)
C2 C3 C4 119.3(3)
C2 C3 H3 120.3
C4 C3 H3 120.3
C3 C4 C5 120.9(3)
C3 C4 N2 119.0(3)
C5 C4 N2 120.1(3)
C6 C5 C4 119.5(3)
C6 C5 H5 120.3
C4 C5 H5 120.3
C5 C6 C1 123.9(3)
C5 C6 N3 116.4(3)
C1 C6 N3 119.7(3)
N4 C7 C8 110.1(3)
N4 C7 H7 125.0
C8 C7 H7 125.0
C9 C8 C7 105.3(3)
C9 C8 H8 127.3
C7 C8 H8 127.3
N5 C9 C8 108.0(3)
N5 C9 H9 126.0
C8 C9 H9 126.0
N6 C10 C11 110.2(3)
N6 C10 H10 124.9
C11 C10 H10 124.9
C12 C11 C10 105.1(3)
C12 C11 H11 127.5
C10 C11 H11 127.5
N7 C12 C11 107.7(3)
N7 C12 H12 126.1
C11 C12 H12 126.1
O2 N1 O3 123.3(3)
O2 N1 C2 119.2(2)
O3 N1 C2 117.5(3)
O4 N2 O5 123.3(3)
O4 N2 C4 118.9(3)
O5 N2 C4 117.8(3)
O6 N3 O7 122.3(3)
O6 N3 C6 119.8(3)
O7 N3 C6 117.8(3)
C7 N4 N5 106.9(3)
C7 N4 H4A 131(5)
N5 N4 H4A 122(5)
N4 N5 C9 109.7(3)
N4 N5 H5A 120(2)
C9 N5 H5A 130(2)
C10 N6 N7 106.2(2)
C10 N6 H6A 127(4)
N7 N6 H6A 126(4)
C12 N7 N6 110.8(3)
C12 N7 H7A 128(2)
N6 N7 H7A 121(2)

loop_
_geom_bond_atom_site_label_1
_geom_bond_atom_site_label_2
_geom_bond_distance
C1 O1 1.257(3)
C1 C2 1.438(4)
C1 C6 1.449(4)
C2 C3 1.369(4)
C2 N1 1.461(4)
C3 C4 1.378(4)
C3 H3 0.9300
C4 C5 1.380(4)
C4 N2 1.453(4)
C5 C6 1.367(4)
C5 H5 0.9300
C6 N3 1.454(4)
C7 N4 1.316(4)
C7 C8 1.370(4)
C7 H7 0.9300
C8 C9 1.352(5)
C8 H8 0.9300
C9 N5 1.335(4)
C9 H9 0.9300
C10 N6 1.323(4)
C10 C11 1.368(4)
C10 H10 0.9300
C11 C12 1.357(4)
C11 H11 0.9300
C12 N7 1.321(4)
C12 H12 0.9300
N1 O2 1.214(3)
N1 O3 1.216(3)
N2 O4 1.210(4)
N2 O5 1.225(4)
N3 O6 1.216(3)
N3 O7 1.219(3)
N4 N5 1.330(4)
N4 H4A 0.862(10)
N5 H5A 0.865(10)
N6 N7 1.323(3)
N6 H6A 0.861(10)
N7 H7A 0.861(10)

loop_
_geom_hbond_atom_site_label_D
_geom_hbond_atom_site_label_H
_geom_hbond_atom_site_label_A
_geom_hbond_site_symmetry_A
_geom_hbond_distance_DH
_geom_hbond_distance_HA
_geom_hbond_distance_DA
_geom_hbond_angle_DHA
_geom_hbond_publ_flag
N4 H4A N6 . 0.862(10) 1.805(14) 2.663(3) 173(7) y
N5 H5A O1 1_655 0.865(10) 1.952(14) 2.789(3) 163(3) y
N5 H5A O6 1_655 0.865(10) 2.42(3) 2.961(4) 121(3) y
N6 H6A N4 . 0.861(10) 1.806(13) 2.663(3) 174(7) y
N7 H7A O1 . 0.861(10) 2.038(15) 2.864(3) 160(3) y
N7 H7A O2 . 0.861(10) 2.29(3) 2.841(3) 122(3) y
C12 H12 O4 3_576 0.93 2.61 3.512(5) 165.2 y

loop_
_geom_torsion_atom_site_label_1
_geom_torsion_atom_site_label_2
_geom_torsion_atom_site_label_3
_geom_torsion_atom_site_label_4
_geom_torsion
O1 C1 C2 C3 179.5(3)
C6 C1 C2 C3 -0.3(4)
O1 C1 C2 N1 -1.3(4)
C6 C1 C2 N1 179.0(2)
C1 C2 C3 C4 2.0(4)
N1 C2 C3 C4 -177.3(2)
C2 C3 C4 C5 -1.3(4)
C2 C3 C4 N2 179.1(3)
C3 C4 C5 C6 -1.1(4)
N2 C4 C5 C6 178.5(3)
C4 C5 C6 C1 3.1(4)
C4 C5 C6 N3 -177.7(3)
O1 C1 C6 C5 178.0(3)
C2 C1 C6 C5 -2.3(4)
O1 C1 C6 N3 -1.3(4)
C2 C1 C6 N3 178.5(2)
N4 C7 C8 C9 -0.2(4)
C7 C8 C9 N5 0.1(4)
N6 C10 C11 C12 -0.2(4)
C10 C11 C12 N7 0.2(4)
C3 C2 N1 O2 148.3(3)
C1 C2 N1 O2 -31.0(4)
C3 C2 N1 O3 -29.2(4)
C1 C2 N1 O3 151.5(3)
C3 C4 N2 O4 4.1(5)
C5 C4 N2 O4 -175.5(3)
C3 C4 N2 O5 -176.2(3)
C5 C4 N2 O5 4.2(5)
C5 C6 N3 O6 152.3(3)
C1 C6 N3 O6 -28.5(4)
C5 C6 N3 O7 -24.9(4)
C1 C6 N3 O7 154.4(3)
C8 C7 N4 N5 0.1(4)
C7 N4 N5 C9 -0.1(3)
C8 C9 N5 N4 0.0(4)
C11 C10 N6 N7 0.2(4)
C11 C12 N7 N6 -0.1(4)
C10 N6 N7 C12 -0.1(4)

_cod_database_fobs_code 2241701
